data_1527493
loop_
_publ_author_name
'Hawthorne, F.C.'
'Calvo, C.'

_publ_section_title
;
 The crystal chemistry of the M(+) V O3 (M(+) = Li, Na, K, N H4, Tl, Rb,
 and Cs) pyroxenes
;
_journal_name_full 'Journal of Solid State Chemistry'
_journal_page_first 157
_journal_page_last 170
_journal_volume 22
_journal_year 1977
_chemical_formula_sum 'Cs O3 V'
_chemical_name_systematic 'Cs V O3'
_space_group_IT_number 57
_symmetry_space_group_name_Hall '-P 2c 2b'
_symmetry_space_group_name_H-M 'P b c m'
_cell_angle_alpha 90
_cell_angle_beta 90
_cell_angle_gamma 90
_cell_formula_units_Z 4
_cell_length_a 5.393
_cell_length_b 12.249
_cell_length_c 5.786
_cell_volume 382.217
_citation_journal_id_ASTM JSSCBI
_cod_data_source_file Hawthorne_JSSCBI_1977_1159.cif
_cod_data_source_block Cs1O3V1
_cod_original_cell_volume 382.2165
_cod_original_formula_sum 'Cs1 O3 V1'
_cod_database_code 1527493

loop_
_symmetry_equiv_pos_as_xyz
x,y,z
-x,-y,z+1/2
x,-y+1/2,-z
-x,y+1/2,-z+1/2
-x,-y,-z
x,y,-z-1/2
-x,y-1/2,z
x,-y-1/2,z-1/2

loop_
_atom_site_label
_atom_site_type_symbol
_atom_site_fract_x
_atom_site_fract_y
_atom_site_fract_z
_atom_site_occupancy
_atom_site_U_iso_or_equiv
O1 O-2 0.1512 0.1541 0.25 1 0.0
V1 V+5 0.4511 0.1723 0.25 1 0.0
O2 O-2 0.5901 0.0533 0.25 1 0.0
O3 O-2 0.5455 0.25 0 1 0.0
Cs1 Cs+1 0.9183 0.401 0.25 1 0.0
